data_2201965
loop_
_publ_author_name
'Dakir, M.'
'Auhmani, A.'
'Akssira, M.'
'Benharref, A.'
'Pierrot, M.'

_publ_section_title
;
 6,6,8-Trim\'ethyl-6,7-dihydro-5<i>H</i>-t\'etrazolo[1,5-<i>a</i>]azepine
;
_journal_issue 5
_journal_name_full 'Acta Crystallographica Section E'
_journal_page_first o643
_journal_page_last o645
_journal_paper_doi 10.1107/S1600536803007785
_journal_volume 59
_journal_year 2003
_chemical_formula_iupac 'C9 H14 N4'
_chemical_formula_moiety 'C9 H14 N4'
_chemical_formula_sum 'C9 H14 N4'
_chemical_formula_weight 178.24
_chemical_name_systematic ?
_space_group_IT_number 14
_symmetry_cell_setting monoclinic
_symmetry_space_group_name_Hall '-P 2yn'
_symmetry_space_group_name_H-M 'P 1 21/n 1'
_atom_sites_solution_hydrogens geom
_atom_sites_solution_primary direct
_atom_sites_solution_secondary difmap
_cell_angle_alpha 90.000
_cell_angle_beta 92.905(5)
_cell_angle_gamma 90.000
_cell_formula_units_Z 12
_cell_length_a 12.0240(10)
_cell_length_b 13.6240(10)
_cell_length_c 18.080(2)
_cell_measurement_reflns_used 18845
_cell_measurement_temperature 293(2)
_cell_measurement_theta_max 26
_cell_measurement_theta_min 3
_cell_volume 2958.0(5)
_computing_data_collection 'KappaCCD Reference Manual (Nonius, 1998)'
_computing_data_reduction 'DENZO and SCALEPACK (Otwinowski & Minor, 1997)'
_computing_molecular_graphics 'ORTEP-3 (Farrugia, 1997)'
_computing_publication_material SHELXL97
_computing_structure_refinement 'SHELXL97 (Sheldrick, 1997)'
_computing_structure_solution 'SIR92 (Altomare et al., 1994)'
_diffrn_ambient_temperature 293(2)
_diffrn_measured_fraction_theta_full 0.940
_diffrn_measured_fraction_theta_max 0.940
_diffrn_measurement_device_type 'Nonius KappaCCD'
_diffrn_measurement_method \f
_diffrn_radiation_monochromator graphite
_diffrn_radiation_source 'fine-focus sealed tube'
_diffrn_radiation_type MoK\a
_diffrn_radiation_wavelength 0.71073
_diffrn_reflns_av_R_equivalents 0.14
_diffrn_reflns_av_sigmaI/netI 0.0791
_diffrn_reflns_limit_h_max 14
_diffrn_reflns_limit_h_min -14
_diffrn_reflns_limit_k_max 16
_diffrn_reflns_limit_k_min -16
_diffrn_reflns_limit_l_max 22
_diffrn_reflns_limit_l_min -22
_diffrn_reflns_number 18845
_diffrn_reflns_theta_full 25.03
_diffrn_reflns_theta_max 26.31
_diffrn_reflns_theta_min 3.13
_diffrn_standards_decay_% 0.1
_diffrn_standards_interval_count 0
_diffrn_standards_interval_time 0
_diffrn_standards_number 0
_exptl_absorpt_coefficient_mu 0.077
_exptl_absorpt_correction_type none
_exptl_crystal_colour colourless
_exptl_crystal_density_diffrn 1.201
_exptl_crystal_density_method 'not measured'
_exptl_crystal_description prism
_exptl_crystal_F_000 1152
_exptl_crystal_size_max 0.40
_exptl_crystal_size_mid 0.25
_exptl_crystal_size_min 0.20
_refine_diff_density_max 0.155
_refine_diff_density_min -0.130
_refine_ls_extinction_method none
_refine_ls_goodness_of_fit_ref 1.184
_refine_ls_hydrogen_treatment constr
_refine_ls_matrix_type full
_refine_ls_number_parameters 361
_refine_ls_number_reflns 4910
_refine_ls_number_restraints 0
_refine_ls_restrained_S_all 1.184
_refine_ls_R_factor_all 0.1485
_refine_ls_R_factor_gt 0.0975
_refine_ls_shift/su_max <0.001
_refine_ls_shift/su_mean 0.000
_refine_ls_structure_factor_coef Fsqd
_refine_ls_weighting_details 'calc w = 1/[\s^2^(Fo^2^)+(0.0110P)^2^+1.9298P] where P = (Fo^2^+2Fc^2^)/3'
_refine_ls_weighting_scheme calc
_refine_ls_wR_factor_gt 0.1329
_refine_ls_wR_factor_ref 0.1487
_reflns_number_gt 3440
_reflns_number_total 5516
_reflns_threshold_expression I>2\s(I)
_cod_data_source_file dn6063.cif
_cod_data_source_block I
_cod_original_cell_volume 2958.0(4)
_cod_original_sg_symbol_H-M 'P 21/n'
_cod_database_code 2201965
_cod_database_fobs_code 2201965

loop_
_symmetry_equiv_pos_as_xyz
'x, y, z'
'-x+1/2, y+1/2, -z+1/2'
'-x, -y, -z'
'x-1/2, -y-1/2, z-1/2'

loop_
_atom_site_label
_atom_site_fract_x
_atom_site_fract_y
_atom_site_fract_z
_atom_site_U_iso_or_equiv
_atom_site_adp_type
_atom_site_calc_flag
_atom_site_refinement_flags
_atom_site_occupancy
_atom_site_disorder_assembly
_atom_site_disorder_group
_atom_site_type_symbol
N1 0.1612(3) 0.5499(2) -0.01800(16) 0.0623(8) Uani d . 1 . . N
N2 0.2526(3) 0.5871(2) -0.04789(17) 0.0705(9) Uani d . 1 . . N
N3 0.3422(3) 0.5577(2) -0.01115(17) 0.0608(8) Uani d . 1 . . N
N4 0.3076(2) 0.49988(19) 0.04372(15) 0.0506(7) Uani d . 1 . . N
N21 0.4018(2) 0.5333(2) 0.30194(15) 0.0557(8) Uani d . 1 . . N
N22 0.3093(3) 0.5781(2) 0.27291(16) 0.0637(8) Uani d . 1 . . N
N23 0.2247(2) 0.5616(2) 0.31326(16) 0.0577(8) Uani d . 1 . . N
N24 0.2638(2) 0.50424(18) 0.37043(14) 0.0482(7) Uani d . 1 . . N
N41 0.9036(3) 0.4504(2) 0.35568(17) 0.0665(9) Uani d . 1 . . N
N42 0.8128(3) 0.4094(2) 0.38442(17) 0.0708(9) Uani d . 1 . . N
N43 0.7236(3) 0.4309(2) 0.34407(17) 0.0623(8) Uani d . 1 . . N
N44 0.7568(2) 0.48686(19) 0.28775(15) 0.0491(7) Uani d . 1 . . N
C5 0.3883(3) 0.4555(2) 0.09782(18) 0.0529(9) Uani d . 1 . . C
H5A 0.3919 0.4953 0.1423 0.064 Uiso calc R 1 . . H
H5B 0.4614 0.4566 0.0775 0.064 Uiso calc R 1 . . H
C6 0.3608(3) 0.3502(2) 0.11882(17) 0.0477(8) Uani d . 1 . . C
C7 0.2611(3) 0.3459(2) 0.16748(18) 0.0515(9) Uani d . 1 . . C
H7A 0.2542 0.2784 0.1836 0.062 Uiso calc R 1 . . H
H7B 0.2800 0.3845 0.2114 0.062 Uiso calc R 1 . . H
C8 0.1477(3) 0.3783(2) 0.13899(18) 0.0475(8) Uani d . 1 . . C
C9 0.1229(3) 0.4413(2) 0.08425(18) 0.0515(9) Uani d . 1 . . C
H9 0.0474 0.4520 0.0737 0.062 Uiso calc R 1 . . H
C10 0.1971(3) 0.4950(2) 0.03923(17) 0.0413(7) Uani d . 1 . . C
C11 0.0536(3) 0.3333(3) 0.1791(2) 0.0697(11) Uani d . 1 . . C
H11A -0.0162 0.3555 0.1570 0.105 Uiso calc R 1 . . H
H11B 0.0593 0.3526 0.2302 0.105 Uiso calc R 1 . . H
H11C 0.0576 0.2631 0.1757 0.105 Uiso calc R 1 . . H
C12 0.3418(3) 0.2864(3) 0.04976(19) 0.0671(11) Uani d . 1 . . C
H12A 0.3332 0.2191 0.0643 0.101 Uiso calc R 1 . . H
H12B 0.4045 0.2921 0.0192 0.101 Uiso calc R 1 . . H
H12C 0.2757 0.3078 0.0224 0.101 Uiso calc R 1 . . H
C13 0.4627(3) 0.3120(3) 0.1648(2) 0.0755(12) Uani d . 1 . . C
H13A 0.4505 0.2449 0.1784 0.113 Uiso calc R 1 . . H
H13B 0.4739 0.3512 0.2087 0.113 Uiso calc R 1 . . H
H13C 0.5275 0.3161 0.1359 0.113 Uiso calc R 1 . . H
C25 0.1892(3) 0.4740(3) 0.42799(19) 0.0578(9) Uani d . 1 . . C
H25A 0.1128 0.4802 0.4087 0.069 Uiso calc R 1 . . H
H25B 0.1992 0.5182 0.4699 0.069 Uiso calc R 1 . . H
C26 0.2086(3) 0.3689(2) 0.45484(18) 0.0523(9) Uani d . 1 . . C
C27 0.3169(3) 0.3594(3) 0.50148(18) 0.0596(10) Uani d . 1 . . C
H27A 0.3123 0.4045 0.5427 0.071 Uiso calc R 1 . . H
H27B 0.3185 0.2937 0.5222 0.071 Uiso calc R 1 . . H
C28 0.4270(3) 0.3762(2) 0.46899(18) 0.0525(9) Uani d . 1 . . C
C29 0.4482(3) 0.4302(2) 0.40976(18) 0.0514(9) Uani d . 1 . . C
H29 0.5221 0.4314 0.3970 0.062 Uiso calc R 1 . . H
C30 0.3719(2) 0.4870(2) 0.36283(17) 0.0404(7) Uani d . 1 . . C
C31 0.5236(3) 0.3261(3) 0.5100(2) 0.0818(13) Uani d . 1 . . C
H31A 0.5915 0.3429 0.4873 0.123 Uiso calc R 1 . . H
H31B 0.5131 0.2563 0.5080 0.123 Uiso calc R 1 . . H
H31C 0.5276 0.3473 0.5607 0.123 Uiso calc R 1 . . H
C32 0.1118(3) 0.3456(3) 0.5047(2) 0.0844(13) Uani d . 1 . . C
H32A 0.1215 0.2809 0.5250 0.127 Uiso calc R 1 . . H
H32B 0.0426 0.3487 0.4758 0.127 Uiso calc R 1 . . H
H32C 0.1110 0.3926 0.5441 0.127 Uiso calc R 1 . . H
C33 0.2044(3) 0.2965(3) 0.39031(19) 0.0686(11) Uani d . 1 . . C
H33A 0.2108 0.2308 0.4091 0.103 Uiso calc R 1 . . H
H33B 0.2648 0.3097 0.3590 0.103 Uiso calc R 1 . . H
H33C 0.1349 0.3036 0.3622 0.103 Uiso calc R 1 . . H
C45 0.6776(3) 0.5227(2) 0.23030(18) 0.0548(9) Uani d . 1 . . C
H45A 0.6028 0.5153 0.2472 0.066 Uiso calc R 1 . . H
H45B 0.6834 0.4826 0.1864 0.066 Uiso calc R 1 . . H
C46 0.6957(3) 0.6302(2) 0.20960(17) 0.0477(8) Uani d . 1 . . C
C47 0.7980(3) 0.6428(2) 0.16428(17) 0.0512(9) Uani d . 1 . . C
H47A 0.7844 0.6059 0.1189 0.061 Uiso calc R 1 . . H
H47B 0.8011 0.7115 0.1503 0.061 Uiso calc R 1 . . H
C48 0.9120(3) 0.6153(2) 0.19438(18) 0.0485(8) Uani d . 1 . . C
C49 0.9389(3) 0.5542(2) 0.24975(19) 0.0535(9) Uani d . 1 . . C
H49 1.0148 0.5460 0.2606 0.064 Uiso calc R 1 . . H
C50 0.8664(3) 0.4988(2) 0.29532(17) 0.0435(8) Uani d . 1 . . C
C51 1.0048(3) 0.6630(3) 0.1544(2) 0.0734(12) Uani d . 1 . . C
H51A 1.0752 0.6396 0.1746 0.110 Uiso calc R 1 . . H
H51B 1.0010 0.7329 0.1603 0.110 Uiso calc R 1 . . H
H51C 0.9973 0.6469 0.1027 0.110 Uiso calc R 1 . . H
C52 0.7045(3) 0.6950(3) 0.27866(19) 0.0643(10) Uani d . 1 . . C
H52A 0.7064 0.7628 0.2641 0.096 Uiso calc R 1 . . H
H52B 0.7715 0.6792 0.3073 0.096 Uiso calc R 1 . . H
H52C 0.6413 0.6838 0.3079 0.096 Uiso calc R 1 . . H
C53 0.5919(3) 0.6604(3) 0.1614(2) 0.0726(11) Uani d . 1 . . C
H53A 0.5997 0.7272 0.1455 0.109 Uiso calc R 1 . . H
H53B 0.5269 0.6546 0.1898 0.109 Uiso calc R 1 . . H
H53C 0.5845 0.6183 0.1189 0.109 Uiso calc R 1 . . H

loop_
_atom_site_aniso_label
_atom_site_aniso_U_11
_atom_site_aniso_U_22
_atom_site_aniso_U_33
_atom_site_aniso_U_12
_atom_site_aniso_U_13
_atom_site_aniso_U_23
N1 0.059(2) 0.061(2) 0.067(2) 0.0052(16) 0.0081(16) 0.0069(16)
N2 0.089(3) 0.058(2) 0.065(2) 0.0092(19) 0.0116(19) 0.0128(16)
N3 0.067(2) 0.0520(19) 0.065(2) -0.0054(16) 0.0215(16) 0.0086(16)
N4 0.057(2) 0.0411(17) 0.0546(18) -0.0018(14) 0.0129(14) 0.0030(13)
N21 0.0548(19) 0.0564(18) 0.0569(19) -0.0041(15) 0.0113(14) 0.0051(14)
N22 0.075(2) 0.0549(19) 0.062(2) -0.0037(17) 0.0124(17) 0.0135(15)
N23 0.063(2) 0.0518(18) 0.0584(19) 0.0038(15) 0.0029(15) 0.0156(15)
N24 0.0521(19) 0.0434(16) 0.0493(17) -0.0032(14) 0.0052(13) 0.0079(13)
N41 0.066(2) 0.060(2) 0.073(2) 0.0086(17) 0.0029(17) 0.0165(17)
N42 0.083(3) 0.059(2) 0.071(2) 0.0111(18) 0.0131(19) 0.0225(16)
N43 0.067(2) 0.0512(19) 0.071(2) 0.0039(16) 0.0238(17) 0.0196(16)
N44 0.0486(19) 0.0425(17) 0.0572(18) 0.0004(14) 0.0123(13) 0.0082(13)
C5 0.041(2) 0.060(2) 0.058(2) -0.0078(17) 0.0075(16) 0.0011(17)
C6 0.046(2) 0.048(2) 0.050(2) 0.0020(16) 0.0048(15) 0.0018(15)
C7 0.055(2) 0.046(2) 0.054(2) -0.0053(17) 0.0035(17) 0.0029(16)
C8 0.050(2) 0.0432(19) 0.050(2) -0.0115(17) 0.0143(16) -0.0106(16)
C9 0.040(2) 0.055(2) 0.061(2) -0.0018(17) 0.0108(16) -0.0052(18)
C10 0.035(2) 0.0407(19) 0.048(2) 0.0046(15) 0.0033(14) -0.0024(15)
C11 0.063(3) 0.066(3) 0.083(3) -0.011(2) 0.030(2) 0.000(2)
C12 0.080(3) 0.060(2) 0.062(2) 0.014(2) 0.0063(19) -0.0128(19)
C13 0.061(3) 0.085(3) 0.079(3) 0.014(2) -0.008(2) 0.010(2)
C25 0.051(2) 0.062(2) 0.062(2) 0.0043(18) 0.0179(17) 0.0095(18)
C26 0.057(2) 0.052(2) 0.049(2) -0.0050(17) 0.0090(17) 0.0077(16)
C27 0.080(3) 0.051(2) 0.048(2) -0.001(2) 0.0011(19) 0.0064(17)
C28 0.062(2) 0.045(2) 0.048(2) 0.0043(17) -0.0147(17) -0.0080(16)
C29 0.040(2) 0.054(2) 0.059(2) 0.0021(16) -0.0038(16) -0.0091(18)
C30 0.0335(19) 0.0401(18) 0.048(2) -0.0057(15) 0.0085(14) -0.0038(15)
C31 0.090(3) 0.069(3) 0.082(3) 0.014(2) -0.036(2) 0.001(2)
C32 0.087(3) 0.086(3) 0.083(3) -0.011(2) 0.035(2) 0.023(2)
C33 0.076(3) 0.064(3) 0.065(3) -0.022(2) 0.004(2) -0.0015(19)
C45 0.047(2) 0.058(2) 0.060(2) -0.0078(18) 0.0044(17) 0.0071(17)
C46 0.050(2) 0.044(2) 0.050(2) -0.0011(16) 0.0061(16) 0.0029(15)
C47 0.065(2) 0.0387(19) 0.050(2) -0.0009(17) 0.0072(17) 0.0016(15)
C48 0.051(2) 0.0395(19) 0.056(2) -0.0032(16) 0.0151(17) -0.0056(16)
C49 0.044(2) 0.050(2) 0.067(2) 0.0026(17) 0.0090(17) 0.0005(18)
C50 0.042(2) 0.0363(19) 0.053(2) 0.0057(16) 0.0074(15) 0.0027(15)
C51 0.069(3) 0.066(3) 0.088(3) -0.011(2) 0.032(2) 0.010(2)
C52 0.066(3) 0.059(2) 0.068(3) 0.0169(19) 0.0140(19) -0.0046(19)
C53 0.059(3) 0.076(3) 0.081(3) 0.003(2) -0.011(2) 0.019(2)

loop_
_atom_type_symbol
_atom_type_description
_atom_type_scat_dispersion_real
_atom_type_scat_dispersion_imag
_atom_type_scat_source
C C 0.0033 0.0016 'International Tables Vol C Tables 4.2.6.8 and 6.1.1.4'
H H 0.0000 0.0000 'International Tables Vol C Tables 4.2.6.8 and 6.1.1.4'
N N 0.0061 0.0033 'International Tables Vol C Tables 4.2.6.8 and 6.1.1.4'

loop_
_geom_angle_atom_site_label_1
_geom_angle_atom_site_label_2
_geom_angle_atom_site_label_3
_geom_angle
_geom_angle_publ_flag
C10 N1 N2 106.5(3) y
N3 N2 N1 110.6(3) y
N2 N3 N4 106.1(3) y
C10 N4 N3 109.2(3) y
C10 N4 C5 130.0(3) y
N3 N4 C5 120.8(3) y
C30 N21 N22 106.4(3) y
N23 N22 N21 110.9(3) y
N22 N23 N24 106.0(3) y
C30 N24 N23 108.9(2) y
C30 N24 C25 131.1(3) y
N23 N24 C25 120.0(3) y
C50 N41 N42 106.0(3) y
N43 N42 N41 110.5(3) y
N42 N43 N44 106.5(3) y
C50 N44 N43 108.8(3) y
C50 N44 C45 129.9(3) y
N43 N44 C45 121.4(3) y
N4 C5 C6 114.1(3) ?
C5 C6 C7 111.6(3) ?
C5 C6 C12 110.9(3) ?
C7 C6 C12 111.1(3) ?
C5 C6 C13 106.0(3) ?
C7 C6 C13 107.7(3) ?
C12 C6 C13 109.3(3) ?
C8 C7 C6 121.2(3) ?
C9 C8 C7 127.6(3) ?
C9 C8 C11 118.4(3) ?
C7 C8 C11 114.0(3) ?
C8 C9 C10 128.8(3) ?
N4 C10 N1 107.7(3) ?
N4 C10 C9 129.7(3) ?
N1 C10 C9 122.7(3) ?
N24 C25 C26 113.6(3) ?
C27 C26 C25 111.6(3) ?
C27 C26 C33 111.3(3) ?
C25 C26 C33 111.4(3) ?
C27 C26 C32 108.0(3) ?
C25 C26 C32 105.8(3) ?
C33 C26 C32 108.5(3) ?
C28 C27 C26 121.4(3) ?
C29 C28 C27 127.6(3) ?
C29 C28 C31 118.0(3) ?
C27 C28 C31 114.4(3) ?
C28 C29 C30 128.7(3) ?
N24 C30 N21 107.8(3) ?
N24 C30 C29 128.9(3) ?
N21 C30 C29 123.3(3) ?
N44 C45 C46 113.6(3) ?
C47 C46 C52 110.5(3) ?
C47 C46 C45 111.6(3) ?
C52 C46 C45 111.0(3) ?
C47 C46 C53 108.6(3) ?
C52 C46 C53 109.2(3) ?
C45 C46 C53 105.8(3) ?
C48 C47 C46 121.8(3) ?
C49 C48 C47 127.9(3) ?
C49 C48 C51 118.2(3) ?
C47 C48 C51 113.8(3) ?
C48 C49 C50 128.8(3) ?
N44 C50 N41 108.2(3) ?
N44 C50 C49 129.1(3) ?
N41 C50 C49 122.7(3) ?

loop_
_geom_bond_atom_site_label_1
_geom_bond_atom_site_label_2
_geom_bond_site_symmetry_2
_geom_bond_distance
_geom_bond_publ_flag
N1 C10 . 1.331(4) y
N1 N2 . 1.348(4) y
N2 N3 . 1.300(4) y
N3 N4 . 1.349(3) y
N4 C10 . 1.329(4) y
N4 C5 . 1.472(4) y
N21 C30 . 1.334(4) y
N21 N22 . 1.350(4) y
N22 N23 . 1.301(4) y
N23 N24 . 1.360(3) y
N24 C30 . 1.334(4) y
N24 C25 . 1.467(4) y
N41 C50 . 1.333(4) y
N41 N42 . 1.353(4) y
N42 N43 . 1.299(4) y
N43 N44 . 1.348(3) y
N44 C50 . 1.329(4) y
N44 C45 . 1.457(4) y
C5 C6 . 1.524(4) ?
C6 C7 . 1.524(4) ?
C6 C12 . 1.530(4) ?
C6 C13 . 1.536(4) ?
C7 C8 . 1.499(4) ?
C8 C9 . 1.332(4) ?
C8 C11 . 1.505(4) ?
C9 C10 . 1.437(4) ?
C25 C26 . 1.526(4) ?
C26 C27 . 1.521(5) ?
C26 C33 . 1.526(5) ?
C26 C32 . 1.540(4) ?
C27 C28 . 1.493(5) ?
C28 C29 . 1.334(4) ?
C28 C31 . 1.509(4) ?
C29 C30 . 1.443(4) ?
C45 C46 . 1.530(4) ?
C46 C47 . 1.522(4) ?
C46 C52 . 1.528(4) ?
C46 C53 . 1.541(4) ?
C47 C48 . 1.496(4) ?
C48 C49 . 1.329(4) ?
C48 C51 . 1.508(4) ?
C49 C50 . 1.442(4) ?

loop_
_geom_hbond_atom_site_label_D
_geom_hbond_atom_site_label_H
_geom_hbond_atom_site_label_A
_geom_hbond_distance_DH
_geom_hbond_distance_HA
_geom_hbond_distance_DA
_geom_hbond_angle_DHA
C5 H5A N22 0.97 2.84 3.744(5) 155
C7 H7B N22 0.97 2.88 3.723(4) 146
C29 H29 N43 0.93 2.65 3.574(4) 173
C45 H45A N21 0.97 2.67 3.624(4) 168

loop_
_geom_torsion_atom_site_label_1
_geom_torsion_atom_site_label_2
_geom_torsion_atom_site_label_3
_geom_torsion_atom_site_label_4
_geom_torsion
C10 N1 N2 N3 -0.4(4)
N1 N2 N3 N4 0.2(4)
N2 N3 N4 C10 0.1(3)
N2 N3 N4 C5 -178.5(3)
C30 N21 N22 N23 0.3(4)
N21 N22 N23 N24 0.1(4)
N22 N23 N24 C30 -0.4(3)
N22 N23 N24 C25 178.4(3)
C50 N41 N42 N43 0.1(4)
N41 N42 N43 N44 0.2(4)
N42 N43 N44 C50 -0.4(4)
N42 N43 N44 C45 178.6(3)
C10 N4 C5 C6 41.5(5)
N3 N4 C5 C6 -140.2(3)
N4 C5 C6 C7 -72.0(4)
N4 C5 C6 C12 52.4(4)
N4 C5 C6 C13 171.0(3)
C5 C6 C7 C8 64.0(4)
C12 C6 C7 C8 -60.3(4)
C13 C6 C7 C8 180.0(3)
C6 C7 C8 C9 -24.2(5)
C6 C7 C8 C11 156.4(3)
C7 C8 C9 C10 -0.8(6)
C11 C8 C9 C10 178.5(3)
N3 N4 C10 N1 -0.4(3)
C5 N4 C10 N1 178.0(3)
N3 N4 C10 C9 178.7(3)
C5 N4 C10 C9 -2.9(5)
N2 N1 C10 N4 0.5(4)
N2 N1 C10 C9 -178.7(3)
C8 C9 C10 N4 -4.6(6)
C8 C9 C10 N1 174.4(3)
C30 N24 C25 C26 -40.0(5)
N23 N24 C25 C26 141.6(3)
N24 C25 C26 C27 71.7(4)
N24 C25 C26 C33 -53.4(4)
N24 C25 C26 C32 -171.1(3)
C25 C26 C27 C28 -64.9(4)
C33 C26 C27 C28 60.2(4)
C32 C26 C27 C28 179.2(3)
C26 C27 C28 C29 24.5(5)
C26 C27 C28 C31 -156.3(3)
C27 C28 C29 C30 1.0(6)
C31 C28 C29 C30 -178.1(3)
N23 N24 C30 N21 0.5(3)
C25 N24 C30 N21 -178.1(3)
N23 N24 C30 C29 180.0(3)
C25 N24 C30 C29 1.4(5)
N22 N21 C30 N24 -0.5(3)
N22 N21 C30 C29 -180.0(3)
C28 C29 C30 N24 5.0(6)
C28 C29 C30 N21 -175.6(3)
C50 N44 C45 C46 -44.6(5)
N43 N44 C45 C46 136.6(3)
N44 C45 C46 C47 73.5(4)
N44 C45 C46 C52 -50.2(4)
N44 C45 C46 C53 -168.6(3)
C52 C46 C47 C48 63.0(4)
C45 C46 C47 C48 -60.9(4)
C53 C46 C47 C48 -177.2(3)
C46 C47 C48 C49 20.9(5)
C46 C47 C48 C51 -160.3(3)
C47 C48 C49 C50 -0.2(6)
C51 C48 C49 C50 -178.9(3)
N43 N44 C50 N41 0.4(4)
C45 N44 C50 N41 -178.5(3)
N43 N44 C50 C49 -178.7(3)
C45 N44 C50 C49 2.4(5)
N42 N41 C50 N44 -0.3(4)
N42 N41 C50 C49 178.9(3)
C48 C49 C50 N44 8.5(6)
C48 C49 C50 N41 -170.5(3)

loop_
_cod_related_entry_id
_cod_related_entry_database
_cod_related_entry_code
1 ChemSpider 24732091
